data_4503123
loop_
_publ_author_name
'Zhang, Jian-Jun'
'Zhao, Yue'
'Gamboa, Sergio Aar\'on'
'Lachgar, Abdessadek'

_publ_section_title
;
 Metal--Ligand Directed Assembly of Layered Cluster-Based Coordination
 Polymer and Its Solvent-Mediated Structural Transformations
;
_journal_issue 1
_journal_name_full 'Crystal Growth &amp; Design'
_journal_page_first 172
_journal_page_last 175
_journal_paper_doi 10.1021/cg070532s
_journal_volume 8
_journal_year 2008
_chemical_formula_sum 'C70.67 H73.33 Cl12 Mn4 N14 Nb6 O16'
_chemical_formula_weight 2577.36
_space_group_IT_number 14
_symmetry_cell_setting monoclinic
_symmetry_space_group_name_Hall '-P 2ybc'
_symmetry_space_group_name_H-M 'P 1 21/c 1'
_atom_sites_solution_hydrogens geom
_atom_sites_solution_primary direct
_atom_sites_solution_secondary difmap
_audit_creation_method SHELXL-97
_cell_angle_alpha 90.00
_cell_angle_beta 94.409(4)
_cell_angle_gamma 90.00
_cell_formula_units_Z 2
_cell_length_a 14.949(4)
_cell_length_b 13.373(4)
_cell_length_c 22.736(6)
_cell_measurement_reflns_used 4173
_cell_measurement_temperature 193(2)
_cell_measurement_theta_max 25.193
_cell_measurement_theta_min 3.842
_cell_volume 4532(2)
_computing_structure_refinement 'SHELXL-97 (Sheldrick, 1997)'
_computing_structure_solution 'SHELXS-97 (Sheldrick, 1990)'
_diffrn_ambient_temperature 193(2)
_diffrn_measured_fraction_theta_full 0.997
_diffrn_measured_fraction_theta_max 0.997
_diffrn_radiation_monochromator graphite
_diffrn_radiation_source 'fine-focus sealed tube'
_diffrn_radiation_type MoK\a
_diffrn_radiation_wavelength 0.71073
_diffrn_reflns_av_R_equivalents 0.0709
_diffrn_reflns_av_sigmaI/netI 0.0670
_diffrn_reflns_limit_h_max 19
_diffrn_reflns_limit_h_min -19
_diffrn_reflns_limit_k_max 17
_diffrn_reflns_limit_k_min -17
_diffrn_reflns_limit_l_max 29
_diffrn_reflns_limit_l_min -29
_diffrn_reflns_number 39497
_diffrn_reflns_theta_full 27.50
_diffrn_reflns_theta_max 27.50
_diffrn_reflns_theta_min 3.84
_exptl_absorpt_coefficient_mu 1.688
_exptl_absorpt_correction_T_max 1.000000
_exptl_absorpt_correction_T_min 0.757025
_exptl_absorpt_correction_type multi-scan
_exptl_absorpt_process_details 'SADABS (Sheldrick, 1996)'
_exptl_crystal_colour brown
_exptl_crystal_density_diffrn 1.889
_exptl_crystal_density_method 'not measured'
_exptl_crystal_description 'hexagonal plate'
_exptl_crystal_F_000 2547
_exptl_crystal_size_max 0.16
_exptl_crystal_size_mid 0.16
_exptl_crystal_size_min 0.02
_refine_diff_density_max 1.021
_refine_diff_density_min -0.531
_refine_diff_density_rms 0.127
_refine_ls_extinction_method none
_refine_ls_goodness_of_fit_ref 1.056
_refine_ls_hydrogen_treatment mixed
_refine_ls_matrix_type full
_refine_ls_number_parameters 568
_refine_ls_number_reflns 10382
_refine_ls_number_restraints 0
_refine_ls_restrained_S_all 1.056
_refine_ls_R_factor_all 0.0671
_refine_ls_R_factor_gt 0.0473
_refine_ls_shift/su_max 0.001
_refine_ls_shift/su_mean 0.000
_refine_ls_structure_factor_coef Fsqd
_refine_ls_weighting_details 'calc w=1/[\s^2^(Fo^2^)+(0.0358P)^2^+3.6862P] where P=(Fo^2^+2Fc^2^)/3'
_refine_ls_weighting_scheme calc
_refine_ls_wR_factor_gt 0.0954
_refine_ls_wR_factor_ref 0.1028
_reflns_number_gt 8108
_reflns_number_total 10382
_reflns_threshold_expression >2sigma(I)
_cod_data_source_file cg070532s-file003.cif
_cod_data_source_block q1
_cod_depositor_comments
;
The following automatic conversions were performed:

'_symmetry_cell_setting' value 'Monoclinic' changed to 'monoclinic'
according to /home/saulius/struct/CIF-dictionaries/cif_core.dic
dictionary named 'cif_core.dic' version 2.4.1 from
2010-06-29.

'_exptl_absorpt_correction_type' value 'multi scan'
changed to 'multi-scan' according to
/home/saulius/struct/CIF-dictionaries/cif_core.dic dictionary named
'cif_core.dic' version 2.4.1 from 2010-06-29.

Automatic conversion script
Id: cif_fix_values 1715 2011-07-08 13:25:40Z adriana 
;
_cod_original_sg_symbol_H-M 'P2(1)/c  '
_cod_database_code 4503123

loop_
_symmetry_equiv_pos_as_xyz
'x, y, z'
'-x, y+1/2, -z+1/2'
'-x, -y, -z'
'x, -y-1/2, z-1/2'

loop_
_atom_site_label
_atom_site_type_symbol
_atom_site_fract_x
_atom_site_fract_y
_atom_site_fract_z
_atom_site_U_iso_or_equiv
_atom_site_adp_type
_atom_site_occupancy
_atom_site_symmetry_multiplicity
_atom_site_calc_flag
_atom_site_refinement_flags
Nb1 Nb 0.40383(3) 0.09903(3) 0.462535(16) 0.01782(9) Uani 1 1 d .
Nb2 Nb 0.43822(3) -0.11656(3) 0.453630(16) 0.01790(9) Uani 1 1 d .
Nb3 Nb 0.57958(2) 0.02537(3) 0.430751(16) 0.01711(9) Uani 1 1 d .
Cl1 Cl 0.45923(7) 0.25303(8) 0.51245(5) 0.0247(2) Uani 1 1 d .
Cl2 Cl 0.33466(7) -0.16972(8) 0.52747(4) 0.0228(2) Uani 1 1 d .
Cl3 Cl 0.51992(7) -0.10733(8) 0.36360(4) 0.0248(2) Uani 1 1 d .
Cl4 Cl 0.48029(7) 0.14398(8) 0.37411(4) 0.0233(2) Uani 1 1 d .
Cl5 Cl 0.29256(7) 0.08394(8) 0.53693(5) 0.0247(2) Uani 1 1 d .
Cl6 Cl 0.31472(7) -0.02135(8) 0.40095(5) 0.0245(2) Uani 1 1 d .
Mn1 Mn 0.70547(4) 0.12776(5) 0.21807(3) 0.01946(15) Uani 1 1 d .
Mn2 Mn 0.93364(5) -0.00635(6) 0.06193(3) 0.03068(18) Uani 1 1 d .
N1 N 0.7067(3) 0.0705(3) 0.31450(16) 0.0263(8) Uani 1 1 d .
N2 N 0.2520(3) 0.2672(3) 0.39801(19) 0.0336(10) Uani 1 1 d .
N3 N 0.6720(3) 0.1999(3) 0.12754(17) 0.0283(9) Uani 1 1 d .
N4 N 0.5869(2) 0.1870(3) 0.23497(15) 0.0217(8) Uani 1 1 d .
N5 N 0.7485(2) 0.2606(3) 0.24702(15) 0.0233(8) Uani 1 1 d .
N6 N 0.8604(3) -0.0980(3) 0.01036(17) 0.0297(9) Uani 1 1 d .
N7 N 0.8306(3) 0.0815(3) 0.04671(18) 0.0344(10) Uani 1 1 d .
C1 C 0.6664(3) 0.0538(3) 0.35401(19) 0.0223(9) Uani 1 1 d .
C2 C 0.3007(3) 0.2091(3) 0.4200(2) 0.0255(10) Uani 1 1 d .
C3 C 0.3668(3) -0.2422(3) 0.40142(19) 0.0249(10) Uani 1 1 d .
C4 C 0.5669(3) -0.0005(3) 0.1656(2) 0.0230(9) Uani 1 1 d .
C5 C 0.5461(3) -0.0795(3) 0.1263(2) 0.0284(10) Uani 1 1 d .
H5A H 0.5927 -0.1212 0.1141 0.034 Uiso 1 1 calc R
C6 C 0.4586(3) -0.0971(4) 0.1052(2) 0.0313(11) Uani 1 1 d .
H6A H 0.4455 -0.1516 0.0791 0.038 Uiso 1 1 calc R
C7 C 0.3899(3) -0.0370(4) 0.1213(2) 0.0325(11) Uani 1 1 d .
H7A H 0.3297 -0.0509 0.1071 0.039 Uiso 1 1 calc R
C8 C 0.4084(3) 0.0426(4) 0.1579(2) 0.0326(11) Uani 1 1 d .
H8A H 0.3609 0.0846 0.1684 0.039 Uiso 1 1 calc R
C9 C 0.4969(3) 0.0634(3) 0.1802(2) 0.0260(10) Uani 1 1 d .
C10 C 0.5107(3) 0.1510(4) 0.2164(2) 0.0278(10) Uani 1 1 d .
H10A H 0.4588 0.1850 0.2275 0.033 Uiso 1 1 calc R
C11 C 0.5958(3) 0.2783(3) 0.2704(2) 0.0286(10) Uani 1 1 d .
H11A H 0.6060 0.2615 0.3128 0.034 Uiso 1 1 calc R
H11B H 0.5406 0.3191 0.2646 0.034 Uiso 1 1 calc R
C12 C 0.6755(3) 0.3354(3) 0.2498(2) 0.0298(11) Uani 1 1 d .
H12A H 0.6604 0.3654 0.2105 0.036 Uiso 1 1 calc R
H12B H 0.6938 0.3894 0.2780 0.036 Uiso 1 1 calc R
C13 C 0.8986(3) 0.1179(3) 0.23974(19) 0.0236(9) Uani 1 1 d .
C14 C 0.9745(3) 0.0578(4) 0.2456(2) 0.0321(11) Uani 1 1 d .
H14A H 0.9722 -0.0075 0.2291 0.039 Uiso 1 1 calc R
C15 C 1.0531(3) 0.0909(4) 0.2749(2) 0.0383(12) Uani 1 1 d .
H15A H 1.1037 0.0477 0.2788 0.046 Uiso 1 1 calc R
C16 C 1.0596(3) 0.1859(4) 0.2986(2) 0.0387(13) Uani 1 1 d .
H16A H 1.1145 0.2085 0.3179 0.046 Uiso 1 1 calc R
C17 C 0.9862(3) 0.2470(4) 0.2940(2) 0.0346(12) Uani 1 1 d .
H17A H 0.9903 0.3122 0.3106 0.042 Uiso 1 1 calc R
C18 C 0.9044(3) 0.2148(3) 0.2650(2) 0.0274(10) Uani 1 1 d .
C19 C 0.8297(3) 0.2828(3) 0.2646(2) 0.0288(11) Uani 1 1 d .
H19A H 0.8414 0.3490 0.2783 0.035 Uiso 1 1 calc R
C20 C 1.0336(3) -0.1855(4) 0.0538(2) 0.0313(11) Uani 1 1 d .
C21 C 1.1098(3) -0.2378(4) 0.0745(2) 0.0359(12) Uani 1 1 d .
H21A H 1.1616 -0.2020 0.0894 0.043 Uiso 1 1 calc R
C22 C 1.1117(4) -0.3406(4) 0.0737(2) 0.0405(13) Uani 1 1 d .
H22A H 1.1640 -0.3750 0.0890 0.049 Uiso 1 1 calc R
C23 C 1.0384(4) -0.3940(4) 0.0509(3) 0.0455(14) Uani 1 1 d .
H23A H 1.0404 -0.4650 0.0504 0.055 Uiso 1 1 calc R
C24 C 0.9628(4) -0.3453(4) 0.0292(2) 0.0397(13) Uani 1 1 d .
H24A H 0.9127 -0.3829 0.0133 0.048 Uiso 1 1 calc R
C25 C 0.9580(3) -0.2403(4) 0.0300(2) 0.0297(11) Uani 1 1 d .
C26 C 0.8775(3) -0.1916(4) 0.0051(2) 0.0318(11) Uani 1 1 d .
H26A H 0.8342 -0.2316 -0.0167 0.038 Uiso 1 1 calc R
C27 C 0.7794(4) -0.0526(4) -0.0182(2) 0.0400(13) Uani 1 1 d .
H27A H 0.7317 -0.1035 -0.0249 0.048 Uiso 1 1 calc R
H27B H 0.7923 -0.0239 -0.0568 0.048 Uiso 1 1 calc R
C28 C 0.7492(3) 0.0293(4) 0.0222(2) 0.0390(13) Uani 1 1 d .
H28A H 0.7087 0.0767 -0.0002 0.047 Uiso 1 1 calc R
H28B H 0.7167 0.0000 0.0544 0.047 Uiso 1 1 calc R
C29 C 0.9838(4) 0.1895(4) 0.1088(2) 0.0335(12) Uani 1 1 d .
C30 C 1.0477(4) 0.2496(4) 0.1384(2) 0.0421(13) Uani 1 1 d .
H30A H 1.1028 0.2213 0.1540 0.051 Uiso 1 1 calc R
C31 C 1.0319(5) 0.3509(4) 0.1455(3) 0.0576(18) Uani 1 1 d .
H31A H 1.0761 0.3913 0.1662 0.069 Uiso 1 1 calc R
C32 C 0.9521(5) 0.3937(4) 0.1226(3) 0.0613(19) Uani 1 1 d .
H32A H 0.9416 0.4631 0.1276 0.074 Uiso 1 1 calc R
C33 C 0.8897(4) 0.3358(4) 0.0931(3) 0.0490(15) Uani 1 1 d .
H33A H 0.8353 0.3655 0.0774 0.059 Uiso 1 1 calc R
C34 C 0.9030(4) 0.2331(4) 0.0850(2) 0.0354(12) Uani 1 1 d .
C35 C 0.8313(4) 0.1767(4) 0.0553(2) 0.0384(13) Uani 1 1 d .
H35A H 0.7796 0.2130 0.0408 0.046 Uiso 1 1 calc R
O1 O 0.6517(2) 0.0096(2) 0.18746(14) 0.0257(7) Uani 1 1 d .
O2 O 0.82473(19) 0.0836(2) 0.20895(13) 0.0227(7) Uani 1 1 d .
O3 O 1.0351(2) -0.0854(3) 0.05401(18) 0.0441(10) Uani 1 1 d .
O4 O 1.0020(2) 0.0917(2) 0.10228(15) 0.0324(8) Uani 1 1 d .
O5 O 0.8715(2) -0.0736(3) 0.13643(16) 0.0297(8) Uani 1 1 d .
H51 H 0.851(4) -0.036(4) 0.156(2) 0.036 Uiso 1 1 d .
H52 H 0.836(4) -0.113(4) 0.129(2) 0.036 Uiso 1 1 d .
O6 O 1.1735(3) 0.0069(3) 0.1630(2) 0.0580(13) Uani 1 1 d .
H61 H 1.187(6) 0.047(6) 0.180(4) 0.070 Uiso 1 1 d .
H62 H 1.126(5) 0.035(5) 0.149(3) 0.070 Uiso 1 1 d .
O7 O 1.3150(10) 0.3104(11) 0.2597(7) 0.122(5) Uiso 0.50 1 d P
O8 O 1.2472(12) 0.1869(14) 0.1986(9) 0.104(6) Uiso 0.33 1 d P
O9 O 1.2761(10) 0.1885(13) 0.2487(7) 0.074(4) Uiso 0.33 1 d P
O10 O 1.2777(8) 0.1208(10) 0.2656(6) 0.100(4) Uiso 0.50 1 d P
O11 O 1.2760(13) 0.3299(14) 0.2281(9) 0.098(6) Uiso 0.33 1 d P
C36 C 1.2678(19) 0.263(2) 0.1483(13) 0.099(8) Uiso 0.33 1 d P

loop_
_atom_site_aniso_label
_atom_site_aniso_U_11
_atom_site_aniso_U_22
_atom_site_aniso_U_33
_atom_site_aniso_U_23
_atom_site_aniso_U_13
_atom_site_aniso_U_12
Nb1 0.0198(2) 0.0185(2) 0.01522(19) 0.00200(15) 0.00165(14) 0.00035(15)
Nb2 0.0212(2) 0.01807(19) 0.01447(18) -0.00036(15) 0.00169(14) -0.00249(16)
Nb3 0.01979(19) 0.01839(19) 0.01327(18) 0.00139(15) 0.00215(14) -0.00085(15)
Cl1 0.0304(6) 0.0190(5) 0.0248(6) -0.0002(4) 0.0023(4) 0.0003(4)
Cl2 0.0242(5) 0.0247(5) 0.0197(5) -0.0002(4) 0.0034(4) -0.0060(4)
Cl3 0.0307(6) 0.0263(6) 0.0177(5) -0.0038(4) 0.0046(4) -0.0043(5)
Cl4 0.0258(6) 0.0262(6) 0.0180(5) 0.0056(4) 0.0025(4) 0.0005(4)
Cl5 0.0227(5) 0.0289(6) 0.0233(5) 0.0049(4) 0.0061(4) 0.0046(4)
Cl6 0.0249(5) 0.0266(6) 0.0214(5) 0.0019(4) -0.0028(4) -0.0016(4)
Mn1 0.0224(3) 0.0183(3) 0.0179(3) -0.0008(3) 0.0030(3) 0.0001(3)
Mn2 0.0247(4) 0.0304(4) 0.0373(4) -0.0053(3) 0.0047(3) 0.0040(3)
N1 0.030(2) 0.029(2) 0.021(2) 0.0030(16) 0.0049(16) 0.0013(17)
N2 0.027(2) 0.033(2) 0.042(3) 0.0059(19) 0.0026(18) 0.0062(19)
N3 0.035(2) 0.025(2) 0.025(2) 0.0023(17) 0.0057(17) 0.0080(18)
N4 0.025(2) 0.0196(18) 0.0208(19) 0.0005(15) 0.0057(15) 0.0029(16)
N5 0.032(2) 0.022(2) 0.0162(18) -0.0006(15) 0.0040(15) -0.0024(16)
N6 0.025(2) 0.041(3) 0.023(2) -0.0009(18) 0.0036(16) 0.0038(18)
N7 0.036(2) 0.041(3) 0.027(2) 0.0072(19) 0.0085(18) 0.010(2)
C1 0.022(2) 0.023(2) 0.021(2) 0.0021(18) -0.0024(18) 0.0038(18)
C2 0.025(2) 0.025(2) 0.027(2) 0.000(2) 0.0033(19) -0.003(2)
C3 0.030(2) 0.026(2) 0.019(2) 0.0033(19) 0.0061(18) 0.000(2)
C4 0.022(2) 0.022(2) 0.024(2) 0.0050(18) 0.0021(18) 0.0011(18)
C5 0.025(2) 0.028(3) 0.032(3) -0.003(2) 0.002(2) 0.001(2)
C6 0.034(3) 0.028(3) 0.031(3) -0.002(2) -0.001(2) -0.003(2)
C7 0.025(2) 0.041(3) 0.031(3) 0.004(2) -0.004(2) -0.003(2)
C8 0.027(3) 0.037(3) 0.034(3) 0.000(2) 0.000(2) 0.004(2)
C9 0.028(2) 0.027(2) 0.023(2) 0.0024(19) 0.0026(19) 0.000(2)
C10 0.029(3) 0.030(3) 0.025(2) 0.002(2) 0.0057(19) 0.006(2)
C11 0.037(3) 0.024(2) 0.025(2) -0.0054(19) 0.006(2) 0.002(2)
C12 0.041(3) 0.021(2) 0.028(3) -0.006(2) 0.006(2) 0.002(2)
C13 0.026(2) 0.027(2) 0.018(2) 0.0025(19) 0.0043(18) -0.004(2)
C14 0.036(3) 0.034(3) 0.025(3) -0.001(2) -0.003(2) 0.002(2)
C15 0.030(3) 0.047(3) 0.037(3) -0.002(2) 0.000(2) 0.001(2)
C16 0.033(3) 0.053(3) 0.029(3) -0.004(2) -0.005(2) -0.008(3)
C17 0.038(3) 0.038(3) 0.028(3) -0.005(2) 0.005(2) -0.013(2)
C18 0.030(3) 0.030(3) 0.022(2) -0.001(2) 0.0051(19) -0.009(2)
C19 0.037(3) 0.024(2) 0.026(2) -0.004(2) 0.007(2) -0.008(2)
C20 0.029(3) 0.032(3) 0.033(3) -0.007(2) 0.009(2) 0.006(2)
C21 0.031(3) 0.040(3) 0.036(3) -0.009(2) 0.003(2) 0.002(2)
C22 0.035(3) 0.048(3) 0.040(3) 0.008(3) 0.010(2) 0.009(3)
C23 0.052(4) 0.028(3) 0.058(4) 0.004(3) 0.014(3) 0.006(3)
C24 0.041(3) 0.035(3) 0.044(3) -0.004(2) 0.009(2) -0.005(2)
C25 0.026(2) 0.036(3) 0.027(3) -0.003(2) 0.008(2) -0.001(2)
C26 0.031(3) 0.041(3) 0.025(3) -0.004(2) 0.006(2) -0.010(2)
C27 0.038(3) 0.053(4) 0.028(3) 0.007(2) -0.003(2) 0.005(3)
C28 0.028(3) 0.054(3) 0.035(3) 0.005(3) 0.000(2) 0.012(3)
C29 0.046(3) 0.028(3) 0.027(3) -0.001(2) 0.013(2) 0.002(2)
C30 0.056(4) 0.029(3) 0.041(3) -0.005(2) 0.008(3) -0.002(3)
C31 0.099(6) 0.029(3) 0.046(4) -0.006(3) 0.019(4) -0.007(3)
C32 0.100(6) 0.021(3) 0.067(4) -0.005(3) 0.031(4) 0.004(3)
C33 0.064(4) 0.036(3) 0.050(4) 0.006(3) 0.025(3) 0.014(3)
C34 0.045(3) 0.028(3) 0.036(3) 0.007(2) 0.022(2) 0.008(2)
C35 0.041(3) 0.041(3) 0.036(3) 0.017(2) 0.016(2) 0.016(3)
O1 0.0255(17) 0.0197(16) 0.0315(18) -0.0026(13) -0.0013(13) 0.0012(13)
O2 0.0228(16) 0.0253(16) 0.0201(16) -0.0050(13) 0.0022(12) -0.0003(13)
O3 0.0252(18) 0.033(2) 0.074(3) -0.0207(19) 0.0056(18) 0.0037(16)
O4 0.0345(19) 0.0263(18) 0.037(2) -0.0037(15) 0.0041(15) 0.0044(15)
O5 0.030(2) 0.028(2) 0.031(2) -0.0062(15) 0.0020(15) -0.0011(15)
O6 0.047(3) 0.059(3) 0.069(4) 0.013(2) 0.009(2) 0.015(2)

loop_
_atom_type_symbol
_atom_type_description
_atom_type_scat_dispersion_real
_atom_type_scat_dispersion_imag
_atom_type_scat_source
C C 0.0033 0.0016 'International Tables Vol C Tables 4.2.6.8 and 6.1.1.4'
H H 0.0000 0.0000 'International Tables Vol C Tables 4.2.6.8 and 6.1.1.4'
N N 0.0061 0.0033 'International Tables Vol C Tables 4.2.6.8 and 6.1.1.4'
O O 0.0106 0.0060 'International Tables Vol C Tables 4.2.6.8 and 6.1.1.4'
Cl Cl 0.1484 0.1585 'International Tables Vol C Tables 4.2.6.8 and 6.1.1.4'
Mn Mn 0.3368 0.7283 'International Tables Vol C Tables 4.2.6.8 and 6.1.1.4'
Nb Nb -2.0727 0.6215 'International Tables Vol C Tables 4.2.6.8 and 6.1.1.4'

loop_
_geom_angle_atom_site_label_1
_geom_angle_atom_site_label_2
_geom_angle_atom_site_label_3
_geom_angle
_geom_angle_site_symmetry_1
_geom_angle_site_symmetry_3
C2 Nb1 Cl6 82.11(12) . .
C2 Nb1 Cl4 80.65(12) . .
Cl6 Nb1 Cl4 87.71(4) . .
C2 Nb1 Cl1 81.30(12) . .
Cl6 Nb1 Cl1 163.38(4) . .
Cl4 Nb1 Cl1 90.65(4) . .
C2 Nb1 Cl5 82.84(12) . .
Cl6 Nb1 Cl5 88.43(4) . .
Cl4 Nb1 Cl5 163.41(4) . .
Cl1 Nb1 Cl5 88.46(4) . .
C2 Nb1 Nb2 134.92(11) . 3_656
Cl6 Nb1 Nb2 142.95(3) . 3_656
Cl4 Nb1 Nb2 96.33(3) . 3_656
Cl1 Nb1 Nb2 53.66(3) . 3_656
Cl5 Nb1 Nb2 96.46(4) . 3_656
C2 Nb1 Nb3 136.42(11) . 3_656
Cl6 Nb1 Nb3 96.16(3) . 3_656
Cl4 Nb1 Nb3 142.93(3) . 3_656
Cl1 Nb1 Nb3 95.10(3) . 3_656
Cl5 Nb1 Nb3 53.59(3) . 3_656
Nb2 Nb1 Nb3 59.653(17) 3_656 3_656
C2 Nb1 Nb2 135.80(11) . .
Cl6 Nb1 Nb2 53.71(3) . .
Cl4 Nb1 Nb2 95.08(3) . .
Cl1 Nb1 Nb2 142.89(3) . .
Cl5 Nb1 Nb2 95.60(3) . .
Nb2 Nb1 Nb2 89.244(15) 3_656 .
Nb3 Nb1 Nb2 59.799(17) 3_656 .
C2 Nb1 Nb3 133.98(11) . .
Cl6 Nb1 Nb3 95.50(3) . .
Cl4 Nb1 Nb3 53.34(3) . .
Cl1 Nb1 Nb3 96.77(3) . .
Cl5 Nb1 Nb3 143.18(3) . .
Nb2 Nb1 Nb3 59.79(2) 3_656 .
Nb3 Nb1 Nb3 89.598(17) 3_656 .
Nb2 Nb1 Nb3 59.415(13) . .
C3 Nb2 Cl3 81.16(11) . .
C3 Nb2 Cl1 82.66(12) . 3_656
Cl3 Nb2 Cl1 87.76(4) . 3_656
C3 Nb2 Cl2 81.31(11) . .
Cl3 Nb2 Cl2 162.43(4) . .
Cl1 Nb2 Cl2 88.94(4) 3_656 .
C3 Nb2 Cl6 79.91(12) . .
Cl3 Nb2 Cl6 88.35(4) . .
Cl1 Nb2 Cl6 162.53(4) 3_656 .
Cl2 Nb2 Cl6 89.64(4) . .
C3 Nb2 Nb3 134.81(11) . .
Cl3 Nb2 Nb3 53.67(3) . .
Cl1 Nb2 Nb3 95.49(4) 3_656 .
Cl2 Nb2 Nb3 143.88(3) . .
Cl6 Nb2 Nb3 95.89(3) . .
C3 Nb2 Nb1 136.16(11) . 3_656
Cl3 Nb2 Nb1 96.33(4) . 3_656
Cl1 Nb2 Nb1 53.52(3) 3_656 3_656
Cl2 Nb2 Nb1 95.55(3) . 3_656
Cl6 Nb2 Nb1 143.92(3) . 3_656
Nb3 Nb2 Nb1 60.324(18) . 3_656
C3 Nb2 Nb3 134.79(11) . 3_656
Cl3 Nb2 Nb3 144.02(3) . 3_656
Cl1 Nb2 Nb3 97.15(3) 3_656 3_656
Cl2 Nb2 Nb3 53.54(3) . 3_656
Cl6 Nb2 Nb3 95.99(3) . 3_656
Nb3 Nb2 Nb3 90.354(18) . 3_656
Nb1 Nb2 Nb3 60.436(19) 3_656 3_656
C3 Nb2 Nb1 133.08(12) . .
Cl3 Nb2 Nb1 96.23(3) . .
Cl1 Nb2 Nb1 144.26(3) 3_656 .
Cl2 Nb2 Nb1 96.50(3) . .
Cl6 Nb2 Nb1 53.17(3) . .
Nb3 Nb2 Nb1 60.448(19) . .
Nb1 Nb2 Nb1 90.756(15) 3_656 .
Nb3 Nb2 Nb1 60.072(14) 3_656 .
C1 Nb3 Cl3 81.18(11) . .
C1 Nb3 Cl4 81.28(11) . .
Cl3 Nb3 Cl4 88.00(4) . .
C1 Nb3 Cl2 81.65(11) . 3_656
Cl3 Nb3 Cl2 162.79(4) . 3_656
Cl4 Nb3 Cl2 88.39(4) . 3_656
C1 Nb3 Cl5 81.60(11) . 3_656
Cl3 Nb3 Cl5 89.60(4) . 3_656
Cl4 Nb3 Cl5 162.89(4) . 3_656
Cl2 Nb3 Cl5 88.92(4) 3_656 3_656
C1 Nb3 Nb2 134.94(11) . .
Cl3 Nb3 Nb2 53.77(3) . .
Cl4 Nb3 Nb2 95.54(3) . .
Cl2 Nb3 Nb2 143.39(3) 3_656 .
Cl5 Nb3 Nb2 96.68(4) 3_656 .
C1 Nb3 Nb2 135.41(11) . 3_656
Cl3 Nb3 Nb2 143.41(3) . 3_656
Cl4 Nb3 Nb2 96.22(3) . 3_656
Cl2 Nb3 Nb2 53.76(3) 3_656 3_656
Cl5 Nb3 Nb2 95.79(3) 3_656 3_656
Nb2 Nb3 Nb2 89.646(18) . 3_656
C1 Nb3 Nb1 135.11(11) . 3_656
Cl3 Nb3 Nb1 96.17(3) . 3_656
Cl4 Nb3 Nb1 143.60(3) . 3_656
Cl2 Nb3 Nb1 96.71(3) 3_656 3_656
Cl5 Nb3 Nb1 53.51(3) 3_656 3_656
Nb2 Nb3 Nb1 60.023(16) . 3_656
Nb2 Nb3 Nb1 60.13(2) 3_656 3_656
C1 Nb3 Nb1 134.49(10) . .
Cl3 Nb3 Nb1 96.07(3) . .
Cl4 Nb3 Nb1 53.21(3) . .
Cl2 Nb3 Nb1 95.21(3) 3_656 .
Cl5 Nb3 Nb1 143.90(3) 3_656 .
Nb2 Nb3 Nb1 60.14(2) . .
Nb2 Nb3 Nb1 59.769(14) 3_656 .
Nb1 Nb3 Nb1 90.402(17) 3_656 .
Nb1 Cl1 Nb2 72.82(4) . 3_656
Nb3 Cl2 Nb2 72.70(3) 3_656 .
Nb3 Cl3 Nb2 72.56(3) . .
Nb1 Cl4 Nb3 73.45(3) . .
Nb1 Cl5 Nb3 72.90(3) . 3_656
Nb1 Cl6 Nb2 73.12(4) . .
O1 Mn1 O2 94.36(13) . .
O1 Mn1 N5 173.12(14) . .
O2 Mn1 N5 91.78(14) . .
O1 Mn1 N4 92.51(14) . .
O2 Mn1 N4 172.73(14) . .
N5 Mn1 N4 81.50(15) . .
O1 Mn1 N3 87.92(14) . .
O2 Mn1 N3 100.03(13) . .
N5 Mn1 N3 87.95(14) . .
N4 Mn1 N3 82.57(14) . .
O1 Mn1 N1 92.55(14) . .
O2 Mn1 N1 93.49(13) . .
N5 Mn1 N1 90.17(14) . .
N4 Mn1 N1 83.82(14) . .
N3 Mn1 N1 166.39(14) . .
O4 Mn2 O3 91.56(15) . .
O4 Mn2 N7 93.41(17) . .
O3 Mn2 N7 163.97(18) . .
O4 Mn2 N6 172.47(16) . .
O3 Mn2 N6 90.49(16) . .
N7 Mn2 N6 82.74(18) . .
O4 Mn2 O5 99.09(14) . .
O3 Mn2 O5 103.78(16) . .
N7 Mn2 O5 90.48(15) . .
N6 Mn2 O5 87.45(15) . .
C1 N1 Mn1 147.3(3) . .
C3 N3 Mn1 150.0(4) 2_655 .
C10 N4 C11 122.5(4) . .
C10 N4 Mn1 124.5(3) . .
C11 N4 Mn1 113.0(3) . .
C19 N5 C12 120.7(4) . .
C19 N5 Mn1 125.9(3) . .
C12 N5 Mn1 113.3(3) . .
C26 N6 C27 121.8(4) . .
C26 N6 Mn2 123.8(3) . .
C27 N6 Mn2 114.2(3) . .
C35 N7 C28 121.5(4) . .
C35 N7 Mn2 124.9(4) . .
C28 N7 Mn2 113.6(3) . .
N1 C1 Nb3 177.0(4) . .
N2 C2 Nb1 176.9(4) . .
N3 C3 Nb2 174.9(4) 2_645 .
O1 C4 C5 118.2(4) . .
O1 C4 C9 123.6(4) . .
C5 C4 C9 118.3(4) . .
C6 C5 C4 120.6(4) . .
C6 C5 H5A 119.7 . .
C4 C5 H5A 119.7 . .
C7 C6 C5 121.0(5) . .
C7 C6 H6A 119.5 . .
C5 C6 H6A 119.5 . .
C8 C7 C6 119.8(5) . .
C8 C7 H7A 120.1 . .
C6 C7 H7A 120.1 . .
C7 C8 C9 121.0(5) . .
C7 C8 H8A 119.5 . .
C9 C8 H8A 119.5 . .
C8 C9 C4 119.3(4) . .
C8 C9 C10 117.2(4) . .
C4 C9 C10 123.5(4) . .
N4 C10 C9 125.5(4) . .
N4 C10 H10A 117.2 . .
C9 C10 H10A 117.2 . .
N4 C11 C12 106.9(4) . .
N4 C11 H11A 110.3 . .
C12 C11 H11A 110.3 . .
N4 C11 H11B 110.3 . .
C12 C11 H11B 110.3 . .
H11A C11 H11B 108.6 . .
N5 C12 C11 105.7(4) . .
N5 C12 H12A 110.6 . .
C11 C12 H12A 110.6 . .
N5 C12 H12B 110.6 . .
C11 C12 H12B 110.6 . .
H12A C12 H12B 108.7 . .
O2 C13 C14 119.0(4) . .
O2 C13 C18 123.1(4) . .
C14 C13 C18 117.9(4) . .
C15 C14 C13 121.3(5) . .
C15 C14 H14A 119.3 . .
C13 C14 H14A 119.3 . .
C14 C15 C16 121.0(5) . .
C14 C15 H15A 119.5 . .
C16 C15 H15A 119.5 . .
C17 C16 C15 119.3(5) . .
C17 C16 H16A 120.3 . .
C15 C16 H16A 120.3 . .
C16 C17 C18 121.0(5) . .
C16 C17 H17A 119.5 . .
C18 C17 H17A 119.5 . .
C17 C18 C13 119.4(4) . .
C17 C18 C19 117.0(4) . .
C13 C18 C19 123.5(4) . .
N5 C19 C18 124.7(4) . .
N5 C19 H19A 117.6 . .
C18 C19 H19A 117.6 . .
O3 C20 C21 119.3(5) . .
O3 C20 C25 122.1(4) . .
C21 C20 C25 118.5(5) . .
C22 C21 C20 121.1(5) . .
C22 C21 H21A 119.5 . .
C20 C21 H21A 119.5 . .
C21 C22 C23 120.5(5) . .
C21 C22 H22A 119.8 . .
C23 C22 H22A 119.8 . .
C24 C23 C22 120.2(5) . .
C24 C23 H23A 119.9 . .
C22 C23 H23A 119.9 . .
C23 C24 C25 120.9(5) . .
C23 C24 H24A 119.5 . .
C25 C24 H24A 119.5 . .
C24 C25 C20 118.8(5) . .
C24 C25 C26 119.1(5) . .
C20 C25 C26 122.1(5) . .
N6 C26 C25 124.6(4) . .
N6 C26 H26A 117.7 . .
C25 C26 H26A 117.7 . .
N6 C27 C28 107.7(4) . .
N6 C27 H27A 110.2 . .
C28 C27 H27A 110.2 . .
N6 C27 H27B 110.2 . .
C28 C27 H27B 110.2 . .
H27A C27 H27B 108.5 . .
N7 C28 C27 107.1(4) . .
N7 C28 H28A 110.3 . .
C27 C28 H28A 110.3 . .
N7 C28 H28B 110.3 . .
C27 C28 H28B 110.3 . .
H28A C28 H28B 108.5 . .
O4 C29 C30 118.7(5) . .
O4 C29 C34 122.3(5) . .
C30 C29 C34 119.0(5) . .
C29 C30 C31 120.5(6) . .
C29 C30 H30A 119.8 . .
C31 C30 H30A 119.8 . .
C30 C31 C32 120.6(6) . .
C30 C31 H31A 119.7 . .
C32 C31 H31A 119.7 . .
C33 C32 C31 119.4(6) . .
C33 C32 H32A 120.3 . .
C31 C32 H32A 120.3 . .
C32 C33 C34 121.8(6) . .
C32 C33 H33A 119.1 . .
C34 C33 H33A 119.1 . .
C33 C34 C29 118.8(5) . .
C33 C34 C35 117.9(5) . .
C29 C34 C35 123.3(5) . .
N7 C35 C34 126.0(5) . .
N7 C35 H35A 117.0 . .
C34 C35 H35A 117.0 . .
C4 O1 Mn1 126.1(3) . .
C13 O2 Mn1 125.2(3) . .
C20 O3 Mn2 123.5(3) . .
C29 O4 Mn2 129.1(3) . .
Mn2 O5 H51 114(4) . .
Mn2 O5 H52 117(4) . .
H51 O5 H52 106(6) . .
H61 O6 H62 94(8) . .
O11 O7 O9 88.2(18) . .
O9 O8 C36 127(2) . .
O9 O8 O10 30.9(10) . .
C36 O8 O10 152.1(17) . .
O10 O9 O8 111(2) . .
O10 O9 O7 143.8(18) . .
O8 O9 O7 104.4(16) . .
O9 O10 O8 38.3(12) . .

loop_
_geom_bond_atom_site_label_1
_geom_bond_atom_site_label_2
_geom_bond_distance
_geom_bond_site_symmetry_2
Nb1 C2 2.291(5) .
Nb1 Cl6 2.4576(12) .
Nb1 Cl4 2.4624(12) .
Nb1 Cl1 2.4638(12) .
Nb1 Cl5 2.4701(12) .
Nb1 Nb2 2.9277(8) 3_656
Nb1 Nb3 2.9365(8) 3_656
Nb1 Nb2 2.9382(9) .
Nb1 Nb3 2.9474(9) .
Nb2 C3 2.275(5) .
Nb2 Cl3 2.4660(12) .
Nb2 Cl1 2.4686(12) 3_656
Nb2 Cl2 2.4740(12) .
Nb2 Cl6 2.4748(12) .
Nb2 Nb3 2.9167(8) .
Nb2 Nb1 2.9277(8) 3_656
Nb2 Nb3 2.9285(8) 3_656
Nb3 C1 2.285(5) .
Nb3 Cl3 2.4629(12) .
Nb3 Cl4 2.4665(12) .
Nb3 Cl2 2.4669(12) 3_656
Nb3 Cl5 2.4728(12) 3_656
Nb3 Nb2 2.9285(8) 3_656
Nb3 Nb1 2.9365(8) 3_656
Cl1 Nb2 2.4686(12) 3_656
Cl2 Nb3 2.4669(12) 3_656
Cl5 Nb3 2.4728(12) 3_656
Mn1 O1 1.882(3) .
Mn1 O2 1.904(3) .
Mn1 N5 1.984(4) .
Mn1 N4 2.006(4) .
Mn1 N3 2.293(4) .
Mn1 N1 2.321(4) .
Mn2 O4 1.861(3) .
Mn2 O3 1.868(3) .
Mn2 N7 1.947(4) .
Mn2 N6 1.969(4) .
Mn2 O5 2.187(4) .
N1 C1 1.142(5) .
N2 C2 1.152(6) .
N3 C3 1.145(6) 2_655
N4 C10 1.277(6) .
N4 C11 1.464(5) .
N5 C19 1.283(6) .
N5 C12 1.486(6) .
N6 C26 1.285(6) .
N6 C27 1.462(6) .
N7 C35 1.289(6) .
N7 C28 1.473(7) .
C3 N3 1.145(6) 2_645
C4 O1 1.332(5) .
C4 C5 1.403(6) .
C4 C9 1.411(6) .
C5 C6 1.378(6) .
C5 H5A 0.9500 .
C6 C7 1.376(7) .
C6 H6A 0.9500 .
C7 C8 1.366(7) .
C7 H7A 0.9500 .
C8 C9 1.408(6) .
C8 H8A 0.9500 .
C9 C10 1.437(6) .
C10 H10A 0.9500 .
C11 C12 1.520(6) .
C11 H11A 0.9900 .
C11 H11B 0.9900 .
C12 H12A 0.9900 .
C12 H12B 0.9900 .
C13 O2 1.342(5) .
C13 C14 1.388(6) .
C13 C18 1.417(6) .
C14 C15 1.379(7) .
C14 H14A 0.9500 .
C15 C16 1.380(7) .
C15 H15A 0.9500 .
C16 C17 1.365(7) .
C16 H16A 0.9500 .
C17 C18 1.412(6) .
C17 H17A 0.9500 .
C18 C19 1.439(7) .
C19 H19A 0.9500 .
C20 O3 1.339(6) .
C20 C21 1.389(7) .
C20 C25 1.418(7) .
C21 C22 1.375(7) .
C21 H21A 0.9500 .
C22 C23 1.376(8) .
C22 H22A 0.9500 .
C23 C24 1.362(7) .
C23 H23A 0.9500 .
C24 C25 1.407(7) .
C24 H24A 0.9500 .
C25 C26 1.445(7) .
C26 H26A 0.9500 .
C27 C28 1.521(7) .
C27 H27A 0.9900 .
C27 H27B 0.9900 .
C28 H28A 0.9900 .
C28 H28B 0.9900 .
C29 O4 1.345(5) .
C29 C30 1.384(7) .
C29 C34 1.411(7) .
C30 C31 1.386(7) .
C30 H30A 0.9500 .
C31 C32 1.388(9) .
C31 H31A 0.9500 .
C32 C33 1.351(9) .
C32 H32A 0.9500 .
C33 C34 1.402(7) .
C33 H33A 0.9500 .
C34 C35 1.436(8) .
C35 H35A 0.9500 .
O5 H51 0.75(5) .
O5 H52 0.75(5) .
O6 H61 0.68(7) .
O6 H62 0.84(7) .
O7 O11 0.93(2) .
O7 O9 1.74(2) .
O8 O9 1.19(2) .
O8 C36 1.58(3) .
O8 O10 1.79(2) .
O9 O10 0.984(16) .
